data_7133361
loop_
_publ_author_name
'Cayrou, Chlo&#xe9;'
'Walrant, Astrid'
'Ravault, Delphine'
'Guitot, Karine'
'Noinville, Sylvie'
'Sagan, Sandrine'
'Brigaud, Thierry'
'Gonzalez, Simon'
'Ongeri, Sandrine'
'Chaume, Gr&#xe9;gory'

_publ_section_title
;
 Incorporation of CF<sub>3</sub>-pseudoprolines into polyproline type II
 foldamers confers promising biophysical features.
;
_journal_issue 65
_journal_name_full 'Chemical communications (Cambridge, England)'
_journal_page_first 8609
_journal_page_last 8612
_journal_paper_doi 10.1039/d4cc02895c
_journal_volume 60
_journal_year 2024
_chemical_absolute_configuration syn
_chemical_formula_moiety 'C47 H59 F9 N10 O13, 3(H2 O)'
_chemical_formula_sum 'C47 H65 F9 N10 O16'
_chemical_formula_weight 1197.09
_space_group_crystal_system triclinic
_space_group_IT_number 1
_space_group_name_Hall 'P 1'
_space_group_name_H-M_alt 'P 1'
_atom_sites_solution_hydrogens mixed
_atom_sites_solution_primary other
_atom_sites_solution_secondary difmap
_audit_creation_method SHELXL-2019/3
_audit_update_record
;
2024-05-03 deposited with the CCDC.	2024-07-16 downloaded from the CCDC.
;
_cell_angle_alpha 91.057(19)
_cell_angle_beta 90.07(2)
_cell_angle_gamma 93.418(18)
_cell_formula_units_Z 1
_cell_length_a 6.7234(16)
_cell_length_b 10.105(2)
_cell_length_c 19.638(5)
_cell_measurement_reflns_used 1089
_cell_measurement_temperature 123(2)
_cell_measurement_theta_max 24.1110
_cell_measurement_theta_min 3.0190
_cell_volume 1331.6(5)
_computing_cell_refinement 'CrysAlisPro 1.171.43.121a (Rigaku OD, 2024)'
_computing_data_collection 'CrysAlisPro system (CCD 42.75a 64-bit)'
_computing_data_reduction 'CrysAlisPro 1.171.43.121a (Rigaku OD, 2024)'
_computing_structure_refinement 'SHELXL-2018/3 (Sheldrick, 2018)'
_computing_structure_solution 'SHELXT 2018/2 (Sheldrick, 2018)'
_diffrn_ambient_environment N~2~
_diffrn_ambient_temperature 123(2)
_diffrn_detector 'Hybrid Pixel Array Detector'
_diffrn_detector_area_resol_mean 5.8140
_diffrn_measured_fraction_theta_full 0.992
_diffrn_measured_fraction_theta_max 0.992
_diffrn_measurement_device 'four-circle diffractometer'
_diffrn_measurement_device_type 'XtaLAB AFC12 (RINC): Kappa single'
_diffrn_radiation_monochromator mirror
_diffrn_radiation_probe x-ray
_diffrn_radiation_type 'Mo K\a'
_diffrn_radiation_wavelength 0.71073
_diffrn_reflns_av_R_equivalents 0.1186
_diffrn_reflns_av_unetI/netI 0.1726
_diffrn_reflns_Laue_measured_fraction_full 0.992
_diffrn_reflns_Laue_measured_fraction_max 0.992
_diffrn_reflns_limit_h_max 6
_diffrn_reflns_limit_h_min -6
_diffrn_reflns_limit_k_max 10
_diffrn_reflns_limit_k_min -10
_diffrn_reflns_limit_l_max 20
_diffrn_reflns_limit_l_min -20
_diffrn_reflns_number 10538
_diffrn_reflns_point_group_measured_fraction_full 0.954
_diffrn_reflns_point_group_measured_fraction_max 0.954
_diffrn_reflns_theta_full 21.485
_diffrn_reflns_theta_max 21.485
_diffrn_reflns_theta_min 3.035
_diffrn_source 'micro-focus sealed X-ray tube'
_diffrn_source_type 'Rigaku (Mo) X-ray Source'
_exptl_absorpt_coefficient_mu 0.132
_exptl_absorpt_correction_T_max 1.000
_exptl_absorpt_correction_T_min 0.808
_exptl_absorpt_correction_type gaussian
_exptl_absorpt_process_details
;
CrysAlisPro 1.171.43.121a (Rigaku Oxford Diffraction, 2024)
Numerical absorption correction based on gaussian integration over
a multifaceted crystal model
Empirical absorption correction using spherical harmonics,
implemented in SCALE3 ABSPACK scaling algorithm.
;
_exptl_crystal_colour colourless
_exptl_crystal_density_diffrn 1.493
_exptl_crystal_description platelet
_exptl_crystal_F_000 626
_exptl_crystal_recrystallization_method 'Re-crystallisation from solvent: water'
_exptl_crystal_size_max 0.132
_exptl_crystal_size_mid 0.056
_exptl_crystal_size_min 0.019
_refine_diff_density_max 0.516
_refine_diff_density_min -0.404
_refine_diff_density_rms 0.092
_refine_ls_abs_structure_details
;
 Refined as an inversion twin.
;
_refine_ls_abs_structure_Flack 1(4)
_refine_ls_extinction_method none
_refine_ls_goodness_of_fit_ref 1.078
_refine_ls_hydrogen_treatment mixed
_refine_ls_matrix_type full
_refine_ls_number_parameters 779
_refine_ls_number_reflns 5814
_refine_ls_number_restraints 1240
_refine_ls_restrained_S_all 0.985
_refine_ls_R_factor_all 0.1488
_refine_ls_R_factor_gt 0.1101
_refine_ls_shift/su_max 0.000
_refine_ls_shift/su_mean 0.000
_refine_ls_structure_factor_coef Fsqd
_refine_ls_weighting_details 'w=1/[\s^2^(Fo^2^)+(0.0582P)^2^+9.0585P] where P=(Fo^2^+2Fc^2^)/3'
_refine_ls_weighting_scheme calc
_refine_ls_wR_factor_gt 0.2404
_refine_ls_wR_factor_ref 0.2600
_reflns_Friedel_coverage 0.922
_reflns_Friedel_fraction_full 0.915
_reflns_Friedel_fraction_max 0.915
_reflns_number_gt 4033
_reflns_number_total 5817
_reflns_threshold_expression 'I > 2\s(I)'
_cod_data_source_file d4cc02895c2.cif
_cod_data_source_block CCA-28-L-Pro
_cod_depositor_comments 'Adding full bibliography for 7133361.cif.'
_cod_database_code 7133361
_shelx_space_group_comment
;
The symmetry employed for this shelxl refinement is uniquely defined
by the following loop, which should always be used as a source of
symmetry information in preference to the above space-group names.
They are only intended as comments.
;

loop_
_space_group_symop_operation_xyz
'x, y, z'

loop_
_atom_site_label
_atom_site_type_symbol
_atom_site_fract_x
_atom_site_fract_y
_atom_site_fract_z
_atom_site_U_iso_or_equiv
_atom_site_adp_type
_atom_site_occupancy
_atom_site_site_symmetry_order
_atom_site_calc_flag
_atom_site_refinement_flags_posn
_atom_site_refinement_flags_adp
_atom_site_refinement_flags_occupancy
_atom_site_disorder_assembly
_atom_site_disorder_group
F2 F 1.117(2) 1.0701(14) -0.0252(7) 0.059(4) Uani 1 1 d . U . . .
O2 O 0.744(2) 1.2407(15) 0.2211(9) 0.045(4) Uani 1 1 d . U . . .
N2 N 0.821(3) 1.1282(16) 0.1250(10) 0.038(4) Uani 1 1 d . U . . .
C1 C 0.657(4) 1.630(2) 0.1420(14) 0.058(7) Uani 1 1 d . U . . .
H1A H 0.764333 1.700273 0.146190 0.087 Uiso 1 1 calc R U . . .
H1B H 0.582128 1.625217 0.184717 0.087 Uiso 1 1 calc R U . . .
H1C H 0.567731 1.651020 0.104752 0.087 Uiso 1 1 calc R U . . .
F1 F 1.2169(19) 1.1401(14) 0.0735(8) 0.055(4) Uani 1 1 d . U . . .
O1 O 0.659(2) 1.4146(16) 0.0863(9) 0.051(4) Uani 1 1 d . U . . .
F3 F 1.079(2) 0.9435(13) 0.0605(8) 0.060(4) Uani 1 1 d . U . . .
O3 O 0.723(2) 1.0425(15) 0.0209(9) 0.049(4) Uani 1 1 d . U . . .
N3 N 0.543(2) 0.9281(17) 0.2429(10) 0.033(4) Uani 1 1 d . U . . .
F4 F 1.0546(17) 0.3729(11) 0.4062(8) 0.052(4) Uani 1 1 d . U . . .
F5 F 0.9519(18) 0.1881(12) 0.3575(7) 0.044(3) Uani 1 1 d . U . . .
F6 F 0.9240(16) 0.2115(13) 0.4655(7) 0.045(3) Uani 1 1 d . U . . .
F7 F 0.9031(18) -0.1264(13) 0.7359(9) 0.065(4) Uani 1 1 d . U . . .
O4 O 0.861(2) 0.9296(17) 0.2162(9) 0.053(5) Uani 1 1 d . U . . .
N4 N 0.766(2) 0.7526(16) 0.3832(10) 0.032(4) Uani 1 1 d . U . . .
O5 O 0.566(2) 0.6612(13) 0.3018(9) 0.038(4) Uani 1 1 d . U . . .
O6 O 0.5571(19) 0.6159(13) 0.4869(7) 0.029(3) Uani 1 1 d D U . . .
N5 N 0.649(2) 0.4146(16) 0.4494(9) 0.030(4) Uani 1 1 d . U . . .
N6 N 0.391(2) 0.3931(15) 0.6103(8) 0.017(3) Uani 1 1 d . U . . .
O7 O 0.557(2) 0.2217(13) 0.3951(8) 0.035(3) Uani 1 1 d . U . . .
F8 F 0.762(2) -0.2419(14) 0.6533(9) 0.063(4) Uani 1 1 d . U . . .
F9 F 0.736(2) -0.3067(12) 0.7569(8) 0.059(4) Uani 1 1 d . U . . .
O8 O 0.7078(19) 0.3350(13) 0.5880(8) 0.032(4) Uani 1 1 d D U . . .
O9 O 0.422(2) 0.1539(14) 0.6841(8) 0.039(4) Uani 1 1 d D U . . .
N7 N 0.635(3) 0.2655(15) 0.7569(10) 0.031(4) Uani 1 1 d . U . . .
N8 N 0.517(2) -0.0728(17) 0.7944(9) 0.029(3) Uani 1 1 d . U . . .
N9 N 0.291(3) -0.2832(17) 0.9297(10) 0.039(4) Uani 1 1 d . U . . .
O10 O 0.468(2) 0.1009(15) 0.8645(8) 0.044(4) Uani 1 1 d . U . . .
O11 O 0.386(2) -0.2043(14) 0.7095(8) 0.041(4) Uani 1 1 d . U . . .
O12 O 0.616(2) -0.2408(16) 0.9000(10) 0.054(5) Uani 1 1 d . U . . .
O13 O 0.293(2) -0.5253(16) 0.8732(9) 0.044(4) Uani 1 1 d . U . . .
N10 N 0.408(3) -0.6253(19) 0.9656(12) 0.055(6) Uani 1 1 d . U . . .
H10A H 0.414784 -0.701672 0.943662 0.067 Uiso 1 1 calc R U . . .
H10B H 0.443654 -0.618139 1.008735 0.067 Uiso 1 1 calc R U . . .
N1 N 0.913(3) 1.4707(19) 0.1601(12) 0.051(5) Uani 1 1 d . U . . .
C2 C 0.742(4) 1.504(2) 0.1278(14) 0.047(5) Uani 1 1 d . U . . .
C3 C 1.022(4) 1.556(2) 0.2091(14) 0.055(6) Uani 1 1 d D U . . .
H3A H 0.929254 1.603034 0.238826 0.066 Uiso 0.6 1 calc R U P A 1
H3B H 1.111939 1.621709 0.186068 0.066 Uiso 0.6 1 calc R U P A 1
H3C H 0.945966 1.562178 0.252119 0.066 Uiso 0.4 1 calc R U P B 2
H3D H 1.047108 1.646012 0.190951 0.066 Uiso 0.4 1 calc R U P B 2
C4 C 1.138(6) 1.460(3) 0.2495(18) 0.056(9) Uani 0.6 1 d D U P C 1
H4A H 1.269013 1.500752 0.264311 0.067 Uiso 0.6 1 calc R U P C 1
H4B H 1.062935 1.427743 0.289791 0.067 Uiso 0.6 1 calc R U P C 1
C4B C 1.213(6) 1.491(3) 0.220(4) 0.065(14) Uani 0.4 1 d D U P C 2
H4BA H 1.252631 1.496466 0.268802 0.077 Uiso 0.4 1 calc R U P C 2
H4BB H 1.321183 1.531955 0.192256 0.077 Uiso 0.4 1 calc R U P C 2
C5 C 1.162(4) 1.350(3) 0.1980(14) 0.055(6) Uani 1 1 d D U . . .
H5A H 1.288389 1.366480 0.172809 0.067 Uiso 0.6 1 calc R U P C 1
H5B H 1.167311 1.264599 0.221442 0.067 Uiso 0.6 1 calc R U P C 1
H5C H 1.279243 1.313341 0.175740 0.067 Uiso 0.4 1 calc R U P C 2
H5D H 1.127218 1.296028 0.238222 0.067 Uiso 0.4 1 calc R U P C 2
C6 C 0.992(3) 1.344(2) 0.1498(13) 0.039(4) Uani 1 1 d . U . . .
H6 H 1.039135 1.332775 0.101864 0.046 Uiso 1 1 calc R U . . .
C7 C 0.831(3) 1.240(2) 0.1666(14) 0.039(5) Uani 1 1 d . U . . .
C8 C 0.866(3) 1.125(2) 0.0510(13) 0.036(4) Uani 1 1 d . U . . .
H8 H 0.864120 1.215799 0.031848 0.043 Uiso 1 1 calc R U . . .
C9 C 0.651(5) 0.946(2) 0.0713(14) 0.062(7) Uani 1 1 d . U . . .
H9A H 0.740881 0.873155 0.075413 0.074 Uiso 1 1 calc R U . . .
H9B H 0.514462 0.909443 0.060200 0.074 Uiso 1 1 calc R U . . .
C10 C 0.653(4) 1.032(2) 0.1347(13) 0.043(4) Uani 1 1 d . U . . .
H10 H 0.525525 1.078053 0.139116 0.051 Uiso 1 1 calc R U . . .
C11 C 1.077(3) 1.067(2) 0.0400(13) 0.037(3) Uani 1 1 d . U . . .
C12 C 0.696(3) 0.956(2) 0.2010(13) 0.035(5) Uani 1 1 d . U . . .
C13 C 0.330(3) 0.943(3) 0.2316(12) 0.045(6) Uani 1 1 d D U . . .
H13A H 0.283399 0.896843 0.189085 0.054 Uiso 0.65 1 calc R U P D 3
H13B H 0.300693 1.037767 0.229194 0.054 Uiso 0.65 1 calc R U P D 3
H13C H 0.253057 0.856540 0.227746 0.054 Uiso 0.35 1 calc R U P E 4
H13D H 0.304758 0.996841 0.191178 0.054 Uiso 0.35 1 calc R U P E 4
C15 C 0.373(3) 0.925(2) 0.3489(12) 0.041(5) Uani 1 1 d D U . . .
H15A H 0.354204 0.870296 0.389887 0.049 Uiso 0.65 1 calc R U P F 3
H15B H 0.357850 1.019356 0.361320 0.049 Uiso 0.65 1 calc R U P F 3
H15C H 0.291083 0.840767 0.352548 0.049 Uiso 0.35 1 calc R U P G 4
H15D H 0.388618 0.968100 0.394405 0.049 Uiso 0.35 1 calc R U P G 4
C16 C 0.575(3) 0.9050(18) 0.3147(11) 0.023(4) Uani 1 1 d . U . . .
H16 H 0.677317 0.971840 0.333309 0.028 Uiso 1 1 calc R U . . .
C17 C 0.636(3) 0.7603(19) 0.3316(12) 0.029(4) Uani 1 1 d . U . . .
C18 C 0.862(3) 0.862(2) 0.4255(12) 0.035(5) Uani 1 1 d . U . . .
H18A H 0.760939 0.918956 0.445315 0.042 Uiso 1 1 calc R U . . .
H18B H 0.956656 0.918046 0.398072 0.042 Uiso 1 1 calc R U . . .
C19 C 0.970(3) 0.792(2) 0.4807(13) 0.038(5) Uani 1 1 d . U . . .
H19A H 1.096134 0.842519 0.493443 0.045 Uiso 1 1 calc R U . . .
H19B H 0.885998 0.781518 0.521767 0.045 Uiso 1 1 calc R U . . .
C20 C 1.010(3) 0.662(2) 0.4497(13) 0.039(5) Uani 1 1 d . U . . .
H20A H 1.026470 0.595348 0.485162 0.047 Uiso 1 1 calc R U . . .
H20B H 1.131071 0.668656 0.421134 0.047 Uiso 1 1 calc R U . . .
C21 C 0.822(3) 0.627(2) 0.4058(12) 0.028(4) Uani 1 1 d . U . . .
H21 H 0.857295 0.570142 0.365822 0.033 Uiso 1 1 calc R U . . .
C22 C 0.655(3) 0.554(2) 0.4474(11) 0.026(3) Uani 1 1 d . U . . .
C23 C 0.701(3) 0.3316(19) 0.3942(12) 0.028(3) Uani 1 1 d . U . . .
H23 H 0.700210 0.378827 0.349924 0.034 Uiso 1 1 calc R U . . .
C24 C 0.907(3) 0.269(2) 0.4072(13) 0.037(3) Uani 1 1 d . U . . .
C25 C 0.489(3) 0.211(2) 0.4635(11) 0.032(4) Uani 1 1 d . U . . .
H25A H 0.577677 0.156696 0.490316 0.038 Uiso 1 1 calc R U . . .
H25B H 0.351873 0.169572 0.464949 0.038 Uiso 1 1 calc R U . . .
C26 C 0.495(3) 0.355(2) 0.4913(11) 0.027(4) Uani 1 1 d . U . . .
H26 H 0.365576 0.395206 0.482184 0.032 Uiso 1 1 calc R U . . .
C27 C 0.540(3) 0.3605(18) 0.5674(11) 0.019(3) Uani 1 1 d . U . . .
C28 C 0.191(3) 0.441(2) 0.5883(12) 0.032(5) Uani 1 1 d . U . . .
H28A H 0.206277 0.509148 0.553077 0.038 Uiso 1 1 calc R U . . .
H28B H 0.100499 0.366360 0.571398 0.038 Uiso 1 1 calc R U . . .
C29 C 0.121(3) 0.496(2) 0.6544(11) 0.035(5) Uani 1 1 d . U . . .
H29A H -0.025992 0.492557 0.656128 0.042 Uiso 1 1 calc R U . . .
H29B H 0.172229 0.589916 0.660565 0.042 Uiso 1 1 calc R U . . .
C30 C 0.204(3) 0.411(2) 0.7080(12) 0.030(5) Uani 1 1 d . U . . .
H30A H 0.208701 0.457520 0.752997 0.036 Uiso 1 1 calc R U . . .
H30B H 0.124084 0.326295 0.711776 0.036 Uiso 1 1 calc R U . . .
C31 C 0.408(3) 0.3910(18) 0.6815(10) 0.018(3) Uani 1 1 d . U . . .
H31 H 0.499076 0.467918 0.696728 0.021 Uiso 1 1 calc R U . . .
C32 C 0.493(3) 0.263(2) 0.7070(12) 0.029(4) Uani 1 1 d . U . . .
C33 C 0.726(3) 0.379(2) 0.7943(12) 0.033(5) Uani 1 1 d . U . . .
H33A H 0.624317 0.437105 0.812049 0.040 Uiso 1 1 calc R U . . .
H33B H 0.820680 0.431358 0.765251 0.040 Uiso 1 1 calc R U . . .
C34 C 0.834(3) 0.316(2) 0.8517(13) 0.039(5) Uani 1 1 d . U . . .
H34A H 0.958070 0.368855 0.863956 0.046 Uiso 1 1 calc R U . . .
H34B H 0.748483 0.307686 0.892547 0.046 Uiso 1 1 calc R U . . .
C35 C 0.880(3) 0.183(2) 0.8247(12) 0.037(5) Uani 1 1 d . U . . .
H35A H 0.887451 0.119354 0.862118 0.044 Uiso 1 1 calc R U . . .
H35B H 1.009170 0.187901 0.800290 0.044 Uiso 1 1 calc R U . . .
C36 C 0.712(3) 0.141(2) 0.7765(12) 0.032(4) Uani 1 1 d . U . . .
H36 H 0.762232 0.092396 0.735916 0.038 Uiso 1 1 calc R U . . .
C37 C 0.552(3) 0.058(2) 0.8133(12) 0.034(4) Uani 1 1 d . U . . .
C38 C 0.549(3) -0.120(2) 0.7258(11) 0.030(4) Uani 1 1 d . U . . .
H38 H 0.558054 -0.044039 0.693945 0.036 Uiso 1 1 calc R U . . .
C39 C 0.311(3) -0.263(2) 0.7716(13) 0.039(5) Uani 1 1 d . U . . .
H39A H 0.372816 -0.347216 0.780309 0.047 Uiso 1 1 calc R U . . .
H39B H 0.164391 -0.279416 0.769531 0.047 Uiso 1 1 calc R U . . .
C40 C 0.370(3) -0.158(2) 0.8270(12) 0.034(4) Uani 1 1 d . U . . .
H40 H 0.251656 -0.106472 0.838122 0.041 Uiso 1 1 calc R U . . .
C41 C 0.743(3) -0.203(2) 0.7195(16) 0.047(4) Uani 1 1 d . U . . .
C42 C 0.438(3) -0.221(2) 0.8903(12) 0.040(5) Uani 1 1 d . U . . .
C43 C 0.079(3) -0.274(3) 0.9218(14) 0.047(6) Uani 1 1 d . U . . .
H43A H 0.034448 -0.304400 0.875729 0.057 Uiso 1 1 calc R U . . .
H43B H 0.040868 -0.181578 0.929417 0.057 Uiso 1 1 calc R U . . .
C44 C -0.010(3) -0.365(3) 0.9764(14) 0.055(7) Uani 1 1 d . U . . .
H44A H -0.068259 -0.448755 0.955689 0.066 Uiso 1 1 calc R U . . .
H44B H -0.114686 -0.321463 1.002276 0.066 Uiso 1 1 calc R U . . .
C45 C 0.168(3) -0.392(3) 1.0233(14) 0.049(6) Uani 1 1 d . U . . .
H45A H 0.189638 -0.321923 1.058722 0.058 Uiso 1 1 calc R U . . .
H45B H 0.148326 -0.479263 1.045501 0.058 Uiso 1 1 calc R U . . .
C46 C 0.343(3) -0.392(2) 0.9730(13) 0.039(4) Uani 1 1 d . U . . .
H46 H 0.473391 -0.370800 0.996792 0.046 Uiso 1 1 calc R U . . .
C47 C 0.345(4) -0.520(2) 0.9334(13) 0.039(5) Uani 1 1 d . U . . .
C14 C 0.233(5) 0.879(4) 0.2934(12) 0.047(8) Uani 0.65 1 d D U P H 3
H14A H 0.098325 0.910617 0.301279 0.056 Uiso 0.65 1 calc R U P H 3
H14B H 0.224438 0.781374 0.288749 0.056 Uiso 0.65 1 calc R U P H 3
C14B C 0.288(9) 1.016(5) 0.2976(15) 0.044(10) Uani 0.35 1 d D U P H 4
H14C H 0.357777 1.105132 0.299357 0.053 Uiso 0.35 1 calc R U P H 4
H14D H 0.143748 1.024363 0.304458 0.053 Uiso 0.35 1 calc R U P H 4
O1W O 0.480(3) 0.8948(17) 0.5342(10) 0.054(5) Uani 1 1 d D U . . .
H1W1 H 0.47(2) 0.814(7) 0.524(13) 0.080 Uiso 1 1 d D U . . .
H1W2 H 0.376(19) 0.920(11) 0.552(11) 0.080 Uiso 1 1 d D U . . .
O2W O 0.194(2) 0.0625(17) 0.5748(9) 0.049(5) Uani 1 1 d D U . . .
H2W1 H 0.25(3) 0.09(2) 0.612(6) 0.073 Uiso 1 1 d D U . . .
H2W2 H 0.073(7) 0.074(19) 0.580(10) 0.073 Uiso 1 1 d D U . . .
O3W O 0.786(2) 0.0503(14) 0.6000(9) 0.047(5) Uani 1 1 d D U . . .
H3W1 H 0.77(3) 0.131(6) 0.602(10) 0.070 Uiso 1 1 d D U . . .
H3W2 H 0.70(2) 0.019(16) 0.571(7) 0.070 Uiso 1 1 d D U . . .

loop_
_atom_site_aniso_label
_atom_site_aniso_U_11
_atom_site_aniso_U_22
_atom_site_aniso_U_33
_atom_site_aniso_U_23
_atom_site_aniso_U_13
_atom_site_aniso_U_12
F2 0.073(10) 0.066(10) 0.043(7) 0.014(6) 0.006(6) 0.028(8)
O2 0.040(9) 0.036(9) 0.060(9) 0.004(7) 0.002(7) -0.001(7)
N2 0.040(8) 0.013(6) 0.062(8) 0.005(5) -0.001(6) -0.003(6)
C1 0.072(17) 0.050(10) 0.053(18) -0.003(11) -0.009(14) 0.016(10)
F1 0.040(7) 0.060(8) 0.066(9) 0.000(7) -0.010(6) 0.006(6)
O1 0.039(9) 0.043(9) 0.071(12) -0.002(8) -0.002(8) 0.019(7)
F3 0.060(9) 0.043(7) 0.078(11) 0.022(6) -0.003(8) 0.015(6)
O3 0.045(8) 0.029(8) 0.072(9) 0.011(6) -0.021(7) -0.014(6)
N3 0.022(5) 0.033(10) 0.047(7) 0.003(6) 0.000(5) 0.012(6)
F4 0.024(6) 0.026(6) 0.109(12) -0.002(6) -0.002(7) 0.013(5)
F5 0.035(7) 0.037(7) 0.061(8) -0.009(6) 0.005(6) 0.008(6)
F6 0.021(7) 0.057(8) 0.058(7) 0.013(6) -0.006(5) -0.001(6)
F7 0.023(6) 0.037(8) 0.135(13) 0.004(8) 0.004(7) 0.008(5)
O4 0.029(6) 0.061(11) 0.072(12) 0.023(10) 0.006(7) 0.021(7)
N4 0.018(8) 0.022(6) 0.055(9) 0.004(5) -0.003(6) -0.001(5)
O5 0.024(8) 0.015(6) 0.073(10) -0.002(6) -0.011(7) -0.006(5)
O6 0.021(6) 0.028(6) 0.038(7) -0.005(5) 0.002(5) -0.003(5)
N5 0.022(8) 0.025(4) 0.041(8) 0.001(4) 0.008(6) -0.002(4)
N6 0.016(3) 0.017(3) 0.019(3) 0.0002(15) -0.0004(15) 0.0017(16)
O7 0.041(7) 0.026(6) 0.036(7) 0.002(5) -0.005(6) -0.013(6)
F8 0.055(9) 0.045(9) 0.090(9) 0.002(7) 0.006(7) 0.020(7)
F9 0.056(9) 0.027(6) 0.094(10) 0.014(7) 0.004(8) 0.012(6)
O8 0.014(5) 0.028(8) 0.054(9) 0.001(7) -0.001(5) 0.002(5)
O9 0.022(8) 0.027(6) 0.068(11) 0.005(6) -0.006(7) 0.002(6)
N7 0.031(8) 0.012(6) 0.049(9) 0.007(5) -0.008(6) 0.004(5)
N8 0.019(7) 0.028(6) 0.038(7) 0.008(5) -0.003(5) -0.004(5)
N9 0.032(6) 0.026(8) 0.058(10) 0.005(7) 0.003(6) -0.008(6)
O10 0.044(9) 0.043(9) 0.044(9) 0.000(6) -0.002(7) -0.009(7)
O11 0.034(7) 0.033(8) 0.057(8) 0.003(6) -0.008(6) -0.001(6)
O12 0.025(5) 0.045(10) 0.092(14) 0.023(10) -0.011(6) -0.009(6)
O13 0.036(9) 0.048(10) 0.048(8) 0.008(7) 0.000(7) -0.006(8)
N10 0.073(14) 0.032(9) 0.063(14) 0.018(9) 0.003(11) 0.008(9)
N1 0.059(9) 0.023(6) 0.072(12) -0.001(7) -0.007(8) 0.003(6)
C2 0.048(9) 0.042(9) 0.050(12) 0.010(8) 0.010(8) 0.003(7)
C3 0.053(12) 0.046(10) 0.062(12) -0.001(9) 0.007(9) -0.017(8)
C4 0.048(19) 0.058(13) 0.058(14) 0.003(10) 0.011(12) -0.014(13)
C4B 0.058(13) 0.070(13) 0.06(4) -0.007(14) 0.000(16) -0.007(9)
C5 0.038(10) 0.066(12) 0.062(13) -0.002(10) -0.005(9) 0.002(8)
C6 0.038(8) 0.019(6) 0.058(12) 0.006(7) -0.004(7) -0.006(5)
C7 0.042(10) 0.014(6) 0.062(9) 0.004(6) 0.003(7) -0.003(7)
C8 0.026(6) 0.022(8) 0.060(8) 0.002(6) -0.006(5) -0.002(5)
C9 0.085(17) 0.031(9) 0.068(9) 0.007(6) -0.007(9) -0.013(9)
C10 0.042(9) 0.019(8) 0.066(8) 0.013(6) -0.010(7) -0.008(6)
C11 0.034(6) 0.039(6) 0.041(7) 0.011(5) -0.003(5) 0.011(5)
C12 0.027(6) 0.024(11) 0.056(9) 0.006(8) 0.007(5) 0.015(7)
C13 0.022(6) 0.061(14) 0.054(10) 0.012(10) 0.002(6) 0.020(7)
C15 0.019(8) 0.050(13) 0.054(10) 0.000(9) 0.001(6) 0.005(7)
C16 0.012(7) 0.009(7) 0.047(7) 0.000(6) -0.005(5) -0.007(6)
C17 0.017(8) 0.011(6) 0.057(9) 0.005(5) -0.004(7) -0.007(5)
C18 0.027(10) 0.024(7) 0.053(10) 0.006(7) 0.000(8) -0.009(6)
C19 0.025(10) 0.032(8) 0.055(11) 0.008(7) -0.003(8) -0.013(7)
C20 0.027(8) 0.034(8) 0.056(12) 0.011(8) -0.010(8) 0.000(7)
C21 0.021(6) 0.023(6) 0.040(9) 0.002(6) 0.001(5) 0.002(5)
C22 0.026(4) 0.026(3) 0.026(4) 0.0007(15) -0.0007(16) 0.0011(15)
C23 0.025(6) 0.018(6) 0.040(8) 0.001(5) 0.001(5) -0.002(4)
C24 0.031(6) 0.031(6) 0.050(7) -0.002(5) -0.001(5) 0.007(4)
C25 0.034(11) 0.025(7) 0.037(8) 0.005(6) -0.005(7) 0.001(7)
C26 0.018(7) 0.026(7) 0.036(6) 0.003(5) 0.004(5) 0.001(6)
C27 0.012(5) 0.009(8) 0.036(5) 0.002(5) 0.006(4) -0.003(5)
C28 0.018(5) 0.036(11) 0.043(8) 0.004(8) -0.006(6) 0.006(7)
C29 0.015(10) 0.042(11) 0.047(9) -0.001(7) -0.002(6) 0.000(7)
C30 0.019(7) 0.030(11) 0.041(9) -0.007(8) 0.002(6) 0.002(7)
C31 0.018(7) 0.015(7) 0.020(4) 0.000(4) -0.002(4) 0.001(6)
C32 0.022(8) 0.023(6) 0.044(9) 0.013(5) -0.001(7) 0.003(5)
C33 0.027(10) 0.019(7) 0.054(10) 0.001(7) -0.004(8) 0.001(6)
C34 0.023(11) 0.034(8) 0.058(11) 0.008(7) -0.005(8) -0.002(8)
C35 0.035(9) 0.032(8) 0.043(11) 0.019(8) -0.004(8) 0.006(7)
C36 0.036(8) 0.017(6) 0.042(10) 0.012(6) -0.002(6) 0.009(5)
C37 0.038(9) 0.028(6) 0.035(9) 0.009(5) -0.010(7) -0.003(6)
C38 0.027(6) 0.025(7) 0.038(7) 0.009(6) -0.005(5) 0.004(5)
C39 0.030(11) 0.032(9) 0.055(8) 0.004(6) -0.011(7) -0.001(8)
C40 0.023(8) 0.034(8) 0.045(7) 0.010(6) -0.004(6) -0.011(6)
C41 0.031(6) 0.026(7) 0.086(9) 0.010(6) 0.005(6) 0.007(5)
C42 0.025(5) 0.046(12) 0.047(9) 0.014(8) -0.006(6) -0.007(6)
C43 0.032(6) 0.055(14) 0.054(14) 0.007(11) 0.004(7) -0.004(7)
C44 0.029(8) 0.073(16) 0.062(13) 0.019(12) 0.005(8) -0.002(10)
C45 0.032(8) 0.051(15) 0.064(11) 0.016(9) 0.005(7) 0.003(8)
C46 0.030(8) 0.025(7) 0.060(9) 0.005(5) 0.002(7) -0.010(6)
C47 0.045(13) 0.022(7) 0.049(8) 0.011(6) -0.003(8) -0.009(7)
C14 0.026(10) 0.060(19) 0.054(11) 0.006(10) -0.003(7) -0.002(13)
C14B 0.02(2) 0.059(18) 0.058(12) 0.007(10) 0.005(9) 0.007(15)
O1W 0.052(5) 0.054(5) 0.055(5) 0.000(3) 0.000(3) 0.006(3)
O2W 0.007(8) 0.060(12) 0.080(14) -0.009(10) -0.005(8) 0.006(8)
O3W 0.042(11) 0.016(8) 0.081(14) -0.002(9) -0.007(9) -0.003(8)

loop_
_atom_type_symbol
_atom_type_description
_atom_type_scat_dispersion_real
_atom_type_scat_dispersion_imag
_atom_type_scat_source
C C 0.0033 0.0016 'International Tables Vol C Tables 4.2.6.8 and 6.1.1.4'
H H 0.0000 0.0000 'International Tables Vol C Tables 4.2.6.8 and 6.1.1.4'
N N 0.0061 0.0033 'International Tables Vol C Tables 4.2.6.8 and 6.1.1.4'
O O 0.0106 0.0060 'International Tables Vol C Tables 4.2.6.8 and 6.1.1.4'
F F 0.0171 0.0103 'International Tables Vol C Tables 4.2.6.8 and 6.1.1.4'

loop_
_geom_angle_atom_site_label_1
_geom_angle_atom_site_label_2
_geom_angle_atom_site_label_3
_geom_angle
_geom_angle_site_symmetry_1
_geom_angle_site_symmetry_3
_geom_angle_publ_flag
C7 N2 C10 117(2) . . ?
C7 N2 C8 125.7(18) . . ?
C10 N2 C8 106.0(18) . . ?
C8 O3 C9 108.0(19) . . ?
C12 N3 C16 121.1(17) . . ?
C12 N3 C13 129.0(19) . . ?
C16 N3 C13 108.6(17) . . ?
C17 N4 C21 120.3(17) . . ?
C17 N4 C18 128.4(17) . . ?
C21 N4 C18 111.2(17) . . ?
C22 N5 C23 124.3(17) . . ?
C22 N5 C26 115.2(16) . . ?
C23 N5 C26 113.0(16) . . ?
C27 N6 C31 123.0(15) . . ?
C27 N6 C28 125.4(16) . . ?
C31 N6 C28 111.6(15) . . ?
C25 O7 C23 106.6(15) . . ?
C32 N7 C36 118.2(18) . . ?
C32 N7 C33 128.8(17) . . ?
C36 N7 C33 113.0(17) . . ?
C37 N8 C40 122.2(19) . . ?
C37 N8 C38 122.4(18) . . ?
C40 N8 C38 109.6(17) . . ?
C42 N9 C43 126(2) . . ?
C42 N9 C46 118.9(18) . . ?
C43 N9 C46 113.3(17) . . ?
C38 O11 C39 108.0(16) . . ?
C2 N1 C6 122(2) . . ?
C2 N1 C3 124(2) . . ?
C6 N1 C3 115(2) . . ?
O1 C2 N1 116(2) . . ?
O1 C2 C1 123(2) . . ?
N1 C2 C1 121(2) . . ?
N1 C3 C4B 105(3) . . ?
N1 C3 C4 103(2) . . ?
C5 C4 C3 102(2) . . ?
C3 C4B C5 103(3) . . ?
C6 C5 C4B 110(3) . . ?
C6 C5 C4 110(2) . . ?
N1 C6 C5 102(2) . . ?
N1 C6 C7 107.9(19) . . ?
C5 C6 C7 114(2) . . ?
O2 C7 N2 121(2) . . ?
O2 C7 C6 122(2) . . ?
N2 C7 C6 116(2) . . ?
O3 C8 N2 106.8(18) . . ?
O3 C8 C11 109.8(19) . . ?
N2 C8 C11 109.0(18) . . ?
O3 C9 C10 101.0(18) . . ?
N2 C10 C9 104(2) . . ?
N2 C10 C12 106.9(19) . . ?
C9 C10 C12 113.6(19) . . ?
F2 C11 F3 109(2) . . ?
F2 C11 F1 109(2) . . ?
F3 C11 F1 108.7(19) . . ?
F2 C11 C8 108.0(19) . . ?
F3 C11 C8 111.5(19) . . ?
F1 C11 C8 110.8(19) . . ?
O4 C12 N3 121(2) . . ?
O4 C12 C10 122(2) . . ?
N3 C12 C10 117.4(19) . . ?
N3 C13 C14B 98(3) . . ?
N3 C13 C14 103(2) . . ?
C14 C15 C16 101(2) . . ?
C14B C15 C16 99(3) . . ?
N3 C16 C15 105.2(16) . . ?
N3 C16 C17 114.7(17) . . ?
C15 C16 C17 107.7(16) . . ?
O5 C17 N4 121.5(18) . . ?
O5 C17 C16 123.0(19) . . ?
N4 C17 C16 115.4(17) . . ?
N4 C18 C19 104.2(16) . . ?
C20 C19 C18 104(2) . . ?
C19 C20 C21 103.7(18) . . ?
N4 C21 C22 112.4(17) . . ?
N4 C21 C20 103.1(17) . . ?
C22 C21 C20 111.8(18) . . ?
O6 C22 N5 120.1(18) . . ?
O6 C22 C21 119.9(19) . . ?
N5 C22 C21 118.6(17) . . ?
N5 C23 O7 104.9(16) . . ?
N5 C23 C24 111.6(18) . . ?
O7 C23 C24 104.7(15) . . ?
F6 C24 F5 110.3(19) . . ?
F6 C24 F4 106.3(18) . . ?
F5 C24 F4 105.4(18) . . ?
F6 C24 C23 115.5(19) . . ?
F5 C24 C23 111.6(19) . . ?
F4 C24 C23 106.9(16) . . ?
O7 C25 C26 104.8(16) . . ?
N5 C26 C27 114.8(16) . . ?
N5 C26 C25 100.2(17) . . ?
C27 C26 C25 110.9(16) . . ?
O8 C27 N6 122.7(19) . . ?
O8 C27 C26 119.8(17) . . ?
N6 C27 C26 117.5(16) . . ?
C29 C28 N6 100.1(16) . . ?
C28 C29 C30 105.3(18) . . ?
C31 C30 C29 101.9(17) . . ?
N6 C31 C30 105.4(16) . . ?
N6 C31 C32 112.8(17) . . ?
C30 C31 C32 112.9(16) . . ?
O9 C32 N7 119.5(18) . . ?
O9 C32 C31 118.8(18) . . ?
N7 C32 C31 121.5(19) . . ?
N7 C33 C34 103.1(16) . . ?
C35 C34 C33 105(2) . . ?
C34 C35 C36 105.8(18) . . ?
N7 C36 C35 103.5(17) . . ?
N7 C36 C37 110.0(18) . . ?
C35 C36 C37 110.3(19) . . ?
O10 C37 N8 119(2) . . ?
O10 C37 C36 121(2) . . ?
N8 C37 C36 119(2) . . ?
O11 C38 N8 106.4(17) . . ?
O11 C38 C41 107.9(17) . . ?
N8 C38 C41 112.3(19) . . ?
O11 C39 C40 104.1(16) . . ?
N8 C40 C42 115.0(17) . . ?
N8 C40 C39 103.6(18) . . ?
C42 C40 C39 111.4(19) . . ?
F9 C41 F7 109(2) . . ?
F9 C41 F8 109(2) . . ?
F7 C41 F8 108(2) . . ?
F9 C41 C38 113(2) . . ?
F7 C41 C38 110.0(19) . . ?
F8 C41 C38 108(2) . . ?
O12 C42 N9 121(2) . . ?
O12 C42 C40 122(2) . . ?
N9 C42 C40 116.2(19) . . ?
N9 C43 C44 104(2) . . ?
C43 C44 C45 104.7(19) . . ?
C46 C45 C44 102(2) . . ?
N9 C46 C47 111(2) . . ?
N9 C46 C45 99.8(18) . . ?
C47 C46 C45 111.2(19) . . ?
O13 C47 N10 122(2) . . ?
O13 C47 C46 120(2) . . ?
N10 C47 C46 117(2) . . ?
C15 C14 C13 102(2) . . ?
C15 C14B C13 101(2) . . ?

loop_
_geom_bond_atom_site_label_1
_geom_bond_atom_site_label_2
_geom_bond_distance
_geom_bond_site_symmetry_2
_geom_bond_publ_flag
F2 C11 1.31(3) . ?
O2 C7 1.22(3) . ?
N2 C7 1.38(3) . ?
N2 C10 1.46(3) . ?
N2 C8 1.49(3) . ?
C1 C2 1.45(3) . ?
F1 C11 1.32(3) . ?
O1 C2 1.31(3) . ?
F3 C11 1.32(3) . ?
O3 C8 1.36(3) . ?
O3 C9 1.46(3) . ?
N3 C12 1.34(3) . ?
N3 C16 1.45(3) . ?
N3 C13 1.47(3) . ?
F4 C24 1.40(2) . ?
F5 C24 1.31(3) . ?
F6 C24 1.30(3) . ?
F7 C41 1.32(3) . ?
O4 C12 1.20(3) . ?
N4 C17 1.35(3) . ?
N4 C21 1.43(3) . ?
N4 C18 1.49(3) . ?
O5 C17 1.22(2) . ?
O6 C22 1.21(2) . ?
N5 C22 1.41(3) . ?
N5 C23 1.42(3) . ?
N5 C26 1.43(3) . ?
N6 C27 1.36(2) . ?
N6 C31 1.40(2) . ?
N6 C28 1.52(2) . ?
O7 C25 1.42(3) . ?
O7 C23 1.43(2) . ?
F8 C41 1.36(3) . ?
F9 C41 1.29(3) . ?
O8 C27 1.24(2) . ?
O9 C32 1.25(2) . ?
N7 C32 1.37(3) . ?
N7 C36 1.44(3) . ?
N7 C33 1.45(3) . ?
N8 C37 1.37(3) . ?
N8 C40 1.44(3) . ?
N8 C38 1.44(3) . ?
N9 C42 1.38(3) . ?
N9 C43 1.45(3) . ?
N9 C46 1.46(3) . ?
O10 C37 1.24(3) . ?
O11 C38 1.38(2) . ?
O11 C39 1.44(3) . ?
O12 C42 1.24(3) . ?
O13 C47 1.23(3) . ?
N10 C47 1.34(3) . ?
N1 C2 1.37(3) . ?
N1 C6 1.43(3) . ?
N1 C3 1.44(3) . ?
C3 C4B 1.49(3) . ?
C3 C4 1.52(3) . ?
C4 C5 1.50(3) . ?
C4B C5 1.50(3) . ?
C5 C6 1.48(3) . ?
C6 C7 1.51(3) . ?
C8 C11 1.58(3) . ?
C9 C10 1.50(4) . ?
C10 C12 1.56(3) . ?
C13 C14B 1.51(3) . ?
C13 C14 1.51(3) . ?
C15 C14 1.49(2) . ?
C15 C14B 1.51(3) . ?
C15 C16 1.54(3) . ?
C16 C17 1.58(3) . ?
C18 C19 1.51(3) . ?
C19 C20 1.48(3) . ?
C20 C21 1.55(3) . ?
C21 C22 1.54(3) . ?
C23 C24 1.58(3) . ?
C25 C26 1.55(3) . ?
C26 C27 1.52(3) . ?
C28 C29 1.49(3) . ?
C29 C30 1.50(3) . ?
C30 C31 1.50(3) . ?
C31 C32 1.54(3) . ?
C33 C34 1.51(3) . ?
C34 C35 1.48(3) . ?
C35 C36 1.51(3) . ?
C36 C37 1.52(3) . ?
C38 C41 1.59(3) . ?
C39 C40 1.54(3) . ?
C40 C42 1.49(3) . ?
C43 C44 1.53(3) . ?
C44 C45 1.55(3) . ?
C45 C46 1.54(3) . ?
C46 C47 1.50(3) . ?

loop_
_geom_torsion_atom_site_label_1
_geom_torsion_atom_site_label_2
_geom_torsion_atom_site_label_3
_geom_torsion_atom_site_label_4
_geom_torsion
_geom_torsion_site_symmetry_1
_geom_torsion_site_symmetry_2
_geom_torsion_site_symmetry_3
_geom_torsion_site_symmetry_4
_geom_torsion_publ_flag
C6 N1 C2 O1 -1(3) . . . . ?
C3 N1 C2 O1 -178(2) . . . . ?
C6 N1 C2 C1 176(2) . . . . ?
C3 N1 C2 C1 -1(4) . . . . ?
C2 N1 C3 C4B -170(4) . . . . ?
C6 N1 C3 C4B 13(4) . . . . ?
C2 N1 C3 C4 158(3) . . . . ?
C6 N1 C3 C4 -19(3) . . . . ?
N1 C3 C4 C5 28(3) . . . . ?
N1 C3 C4B C5 -21(5) . . . . ?
C3 C4B C5 C6 24(6) . . . . ?
C3 C4 C5 C6 -29(4) . . . . ?
C2 N1 C6 C5 -176(2) . . . . ?
C3 N1 C6 C5 1(3) . . . . ?
C2 N1 C6 C7 -56(3) . . . . ?
C3 N1 C6 C7 121(2) . . . . ?
C4B C5 C6 N1 -16(4) . . . . ?
C4 C5 C6 N1 18(3) . . . . ?
C4B C5 C6 C7 -132(4) . . . . ?
C4 C5 C6 C7 -98(3) . . . . ?
C10 N2 C7 O2 22(3) . . . . ?
C8 N2 C7 O2 161(2) . . . . ?
C10 N2 C7 C6 -173.2(19) . . . . ?
C8 N2 C7 C6 -34(3) . . . . ?
N1 C6 C7 O2 -54(3) . . . . ?
C5 C6 C7 O2 59(3) . . . . ?
N1 C6 C7 N2 142(2) . . . . ?
C5 C6 C7 N2 -106(3) . . . . ?
C9 O3 C8 N2 -27(2) . . . . ?
C9 O3 C8 C11 91(2) . . . . ?
C7 N2 C8 O3 -137(2) . . . . ?
C10 N2 C8 O3 5(2) . . . . ?
C7 N2 C8 C11 104(2) . . . . ?
C10 N2 C8 C11 -113.4(19) . . . . ?
C8 O3 C9 C10 38(3) . . . . ?
C7 N2 C10 C9 164(2) . . . . ?
C8 N2 C10 C9 18(2) . . . . ?
C7 N2 C10 C12 -75(2) . . . . ?
C8 N2 C10 C12 138.4(18) . . . . ?
O3 C9 C10 N2 -33(2) . . . . ?
O3 C9 C10 C12 -149(2) . . . . ?
O3 C8 C11 F2 66(2) . . . . ?
N2 C8 C11 F2 -177.5(18) . . . . ?
O3 C8 C11 F3 -54(3) . . . . ?
N2 C8 C11 F3 63(2) . . . . ?
O3 C8 C11 F1 -174.9(19) . . . . ?
N2 C8 C11 F1 -58(2) . . . . ?
C16 N3 C12 O4 19(3) . . . . ?
C13 N3 C12 O4 -175(2) . . . . ?
C16 N3 C12 C10 -156.3(19) . . . . ?
C13 N3 C12 C10 9(3) . . . . ?
N2 C10 C12 O4 -36(3) . . . . ?
C9 C10 C12 O4 79(3) . . . . ?
N2 C10 C12 N3 140(2) . . . . ?
C9 C10 C12 N3 -106(3) . . . . ?
C12 N3 C13 C14B -131(3) . . . . ?
C16 N3 C13 C14B 36(3) . . . . ?
C12 N3 C13 C14 173(2) . . . . ?
C16 N3 C13 C14 -20(3) . . . . ?
C12 N3 C16 C15 161.0(19) . . . . ?
C13 N3 C16 C15 -7(2) . . . . ?
C12 N3 C16 C17 -81(2) . . . . ?
C13 N3 C16 C17 110.8(19) . . . . ?
C14 C15 C16 N3 32(2) . . . . ?
C14B C15 C16 N3 -25(3) . . . . ?
C14 C15 C16 C17 -91(2) . . . . ?
C14B C15 C16 C17 -148(2) . . . . ?
C21 N4 C17 O5 -2(3) . . . . ?
C18 N4 C17 O5 -179(2) . . . . ?
C21 N4 C17 C16 175.8(17) . . . . ?
C18 N4 C17 C16 -1(3) . . . . ?
N3 C16 C17 O5 -38(3) . . . . ?
C15 C16 C17 O5 79(3) . . . . ?
N3 C16 C17 N4 144.4(18) . . . . ?
C15 C16 C17 N4 -99(2) . . . . ?
C17 N4 C18 C19 173(2) . . . . ?
C21 N4 C18 C19 -4(2) . . . . ?
N4 C18 C19 C20 26(2) . . . . ?
C18 C19 C20 C21 -37(2) . . . . ?
C17 N4 C21 C22 -74(3) . . . . ?
C18 N4 C21 C22 103(2) . . . . ?
C17 N4 C21 C20 165.0(19) . . . . ?
C18 N4 C21 C20 -18(2) . . . . ?
C19 C20 C21 N4 34(2) . . . . ?
C19 C20 C21 C22 -87(2) . . . . ?
C23 N5 C22 O6 158(2) . . . . ?
C26 N5 C22 O6 11(3) . . . . ?
C23 N5 C22 C21 -35(3) . . . . ?
C26 N5 C22 C21 177.5(18) . . . . ?
N4 C21 C22 O6 -39(3) . . . . ?
C20 C21 C22 O6 76(3) . . . . ?
N4 C21 C22 N5 154.2(19) . . . . ?
C20 C21 C22 N5 -90(2) . . . . ?
C22 N5 C23 O7 -140.1(18) . . . . ?
C26 N5 C23 O7 8(2) . . . . ?
C22 N5 C23 C24 107(2) . . . . ?
C26 N5 C23 C24 -104.6(19) . . . . ?
C25 O7 C23 N5 -26(2) . . . . ?
C25 O7 C23 C24 91.4(19) . . . . ?
N5 C23 C24 F6 50(2) . . . . ?
O7 C23 C24 F6 -62(2) . . . . ?
N5 C23 C24 F5 177.5(17) . . . . ?
O7 C23 C24 F5 65(2) . . . . ?
N5 C23 C24 F4 -68(2) . . . . ?
O7 C23 C24 F4 179.5(17) . . . . ?
C23 O7 C25 C26 33(2) . . . . ?
C22 N5 C26 C27 -78(2) . . . . ?
C23 N5 C26 C27 130.2(18) . . . . ?
C22 N5 C26 C25 162.6(17) . . . . ?
C23 N5 C26 C25 11(2) . . . . ?
O7 C25 C26 N5 -27(2) . . . . ?
O7 C25 C26 C27 -148.5(16) . . . . ?
C31 N6 C27 O8 -5(3) . . . . ?
C28 N6 C27 O8 172.6(18) . . . . ?
C31 N6 C27 C26 174.6(16) . . . . ?
C28 N6 C27 C26 -8(3) . . . . ?
N5 C26 C27 O8 -44(2) . . . . ?
C25 C26 C27 O8 69(2) . . . . ?
N5 C26 C27 N6 136.7(17) . . . . ?
C25 C26 C27 N6 -110.6(19) . . . . ?
C27 N6 C28 C29 -164.2(17) . . . . ?
C31 N6 C28 C29 14(2) . . . . ?
N6 C28 C29 C30 -33(2) . . . . ?
C28 C29 C30 C31 41(2) . . . . ?
C27 N6 C31 C30 -171.1(17) . . . . ?
C28 N6 C31 C30 11(2) . . . . ?
C27 N6 C31 C32 -47(2) . . . . ?
C28 N6 C31 C32 134.6(17) . . . . ?
C29 C30 C31 N6 -31(2) . . . . ?
C29 C30 C31 C32 -154.6(18) . . . . ?
C36 N7 C32 O9 6(3) . . . . ?
C33 N7 C32 O9 -175(2) . . . . ?
C36 N7 C32 C31 -178.1(18) . . . . ?
C33 N7 C32 C31 1(3) . . . . ?
N6 C31 C32 O9 -48(3) . . . . ?
C30 C31 C32 O9 71(3) . . . . ?
N6 C31 C32 N7 136(2) . . . . ?
C30 C31 C32 N7 -104(2) . . . . ?
C32 N7 C33 C34 168(2) . . . . ?
C36 N7 C33 C34 -13(2) . . . . ?
N7 C33 C34 C35 27(2) . . . . ?
C33 C34 C35 C36 -32(2) . . . . ?
C32 N7 C36 C35 172.9(19) . . . . ?
C33 N7 C36 C35 -6(2) . . . . ?
C32 N7 C36 C37 -69(2) . . . . ?
C33 N7 C36 C37 112(2) . . . . ?
C34 C35 C36 N7 24(2) . . . . ?
C34 C35 C36 C37 -94(2) . . . . ?
C40 N8 C37 O10 7(3) . . . . ?
C38 N8 C37 O10 158(2) . . . . ?
C40 N8 C37 C36 179.5(19) . . . . ?
C38 N8 C37 C36 -30(3) . . . . ?
N7 C36 C37 O10 -56(3) . . . . ?
C35 C36 C37 O10 58(3) . . . . ?
N7 C36 C37 N8 132(2) . . . . ?
C35 C36 C37 N8 -114(2) . . . . ?
C39 O11 C38 N8 -29(2) . . . . ?
C39 O11 C38 C41 92(2) . . . . ?
C37 N8 C38 O11 -135.6(18) . . . . ?
C40 N8 C38 O11 18(2) . . . . ?
C37 N8 C38 C41 107(2) . . . . ?
C40 N8 C38 C41 -100(2) . . . . ?
C38 O11 C39 C40 28(2) . . . . ?
C37 N8 C40 C42 -85(3) . . . . ?
C38 N8 C40 C42 121(2) . . . . ?
C37 N8 C40 C39 153.1(19) . . . . ?
C38 N8 C40 C39 -1(2) . . . . ?
O11 C39 C40 N8 -16(2) . . . . ?
O11 C39 C40 C42 -140.2(18) . . . . ?
O11 C38 C41 F9 -57(3) . . . . ?
N8 C38 C41 F9 60(3) . . . . ?
O11 C38 C41 F7 -179(2) . . . . ?
N8 C38 C41 F7 -62(3) . . . . ?
O11 C38 C41 F8 64(2) . . . . ?
N8 C38 C41 F8 -179.3(16) . . . . ?
C43 N9 C42 O12 -177(2) . . . . ?
C46 N9 C42 O12 -13(3) . . . . ?
C43 N9 C42 C40 -11(3) . . . . ?
C46 N9 C42 C40 154(2) . . . . ?
N8 C40 C42 O12 -26(3) . . . . ?
C39 C40 C42 O12 92(2) . . . . ?
N8 C40 C42 N9 168(2) . . . . ?
C39 C40 C42 N9 -75(3) . . . . ?
C42 N9 C43 C44 178(2) . . . . ?
C46 N9 C43 C44 13(3) . . . . ?
N9 C43 C44 C45 14(3) . . . . ?
C43 C44 C45 C46 -33(3) . . . . ?
C42 N9 C46 C47 -82(2) . . . . ?
C43 N9 C46 C47 84(2) . . . . ?
C42 N9 C46 C45 160(2) . . . . ?
C43 N9 C46 C45 -33(2) . . . . ?
C44 C45 C46 N9 39(2) . . . . ?
C44 C45 C46 C47 -79(2) . . . . ?
N9 C46 C47 O13 -4(3) . . . . ?
C45 C46 C47 O13 106(3) . . . . ?
N9 C46 C47 N10 173.8(19) . . . . ?
C45 C46 C47 N10 -76(3) . . . . ?
C16 C15 C14 C13 -44(3) . . . . ?
N3 C13 C14 C15 40(3) . . . . ?
C16 C15 C14B C13 48(4) . . . . ?
N3 C13 C14B C15 -52(4) . . . . ?
